data_2004307
loop_
_publ_author_name
'Benharref, A.'
'El Jamili, H.'
'Lassaba, E.'
'Giorgi, M.'
'Pierrot, M.'

_publ_section_title
;
 2\b,3\b-Epoxy-\a-<i>trans</i>-himachalene and
 2\b,3\b,11\a,15\a-Diepoxy-<i>trans</i>-himachalane Derivatives
;
_journal_issue 12
_journal_name_full 'Acta Crystallographica Section C'
_journal_page_first 2658
_journal_page_last 2661
_journal_paper_doi 10.1107/S0108270195009024
_journal_volume 51
_journal_year 1995
_chemical_formula_sum 'C15 H24 O'
_chemical_formula_weight 220.36
_space_group_IT_number 19
_symmetry_cell_setting orthorhombic
_symmetry_space_group_name_Hall 'P 2ac 2ab'
_symmetry_space_group_name_H-M 'P 21 21 21'
_atom_type_scat_source IntTabIV
_cell_angle_alpha 90
_cell_angle_beta 90
_cell_angle_gamma 90
_cell_formula_units_Z 4
_cell_length_a 7.711(2)
_cell_length_b 12.728(3)
_cell_length_c 13.728(3)
_cell_measurement_reflns_used 25
_cell_measurement_temperature 293
_cell_measurement_theta_max 16
_cell_measurement_theta_min 12
_cell_volume 1347.3(6)
_diffrn_measurement_device CAD-4
_diffrn_measurement_method '\w/2\q scans'
_diffrn_radiation_type MoK\a
_diffrn_radiation_wavelength 0.71073
_diffrn_reflns_av_R_equivalents 0.036
_diffrn_reflns_limit_h_max 9
_diffrn_reflns_limit_h_min 0
_diffrn_reflns_limit_k_max 15
_diffrn_reflns_limit_k_min 0
_diffrn_reflns_limit_l_max 17
_diffrn_reflns_limit_l_min 0
_diffrn_reflns_number 2035
_diffrn_reflns_theta_max 26
_diffrn_standards_decay_% 1.2
_diffrn_standards_interval_count 400
_diffrn_standards_number 3
_exptl_absorpt_coefficient_mu 0.611
_exptl_absorpt_correction_type none
_exptl_crystal_colour colourless
_exptl_crystal_density_diffrn 1.087
_exptl_crystal_description cube
_exptl_crystal_size_max 0.4
_exptl_crystal_size_mid 0.4
_exptl_crystal_size_min 0.4
_refine_diff_density_max 0.2
_refine_diff_density_min 0.2
_refine_ls_extinction_method none
_refine_ls_goodness_of_fit_obs 2.25
_refine_ls_hydrogen_treatment noref
_refine_ls_number_parameters 145
_refine_ls_number_reflns 1172
_refine_ls_R_factor_obs 0.050
_refine_ls_shift/esd_max 0.01
_refine_ls_structure_factor_coef F
_refine_ls_weighting_details 'w = 1/\s^2^(F)'
_refine_ls_weighting_scheme calc
_refine_ls_wR_factor_obs 0.073
_reflns_number_observed 1172
_reflns_number_total 1537
_reflns_observed_criterion I>3\s(I)
_cod_data_source_file pa1169.cif
_cod_data_source_block 2
_cod_depositor_comments
;
The following automatic conversions were performed:

'_refine_ls_weighting_scheme' value ' 1/\s^2^(F)' was changed to
'calc'. New tag '_refine_ls_weighting_details' was created. The value
of the new tag was set to 'w = 1/\s^2^(F)'.

Automatic conversion script
Id: cif_fix_values 3143 2015-03-26 13:38:13Z robertas 
;
_cod_original_cell_volume 1347.3(2)
_cod_database_code 2004307

loop_
_symmetry_equiv_pos_as_xyz
x,y,z
1/2-x,-y,1/2+z
-x,1/2+y,1/2-z
1/2+x,1/2-y,-z

loop_
_atom_site_label
_atom_site_fract_x
_atom_site_fract_y
_atom_site_fract_z
_atom_site_B_iso_or_equiv
O2 0.3137(3) 0.2839(2) 0.9204(2) 5.64(4)
C1 0.2364(3) 0.1673(2) 0.7824(2) 4.06(5)
C2 0.3750(3) 0.2289(2) 0.8347(2) 4.52(6)
C3 0.4308(4) 0.1969(3) 0.9309(2) 5.10(6)
C4 0.3558(4) 0.0991(3) 0.9779(2) 5.15(6)
C5 0.2453(4) 0.0308(2) 0.9087(2) 3.88(5)
C6 0.1223(3) 0.1010(2) 0.8497(2) 3.56(5)
C7 -0.0260(4) 0.0432(2) 0.7939(2) 4.39(5)
C8 -0.1808(4) 0.0205(3) 0.8637(3) 5.62(7)
C9 -0.1547(5) -0.0615(3) 0.9433(3) 6.76(8)
C10 -0.0087(5) -0.0386(3) 1.0151(2) 6.34(8)
C11 0.1672(4) -0.0566(2) 0.9694(2) 4.94(6)
C12 0.4937(4) 0.2930(3) 0.7701(3) 6.54(8)
C13 -0.1027(4) 0.1175(3) 0.7154(3) 6.52(8)
C14 0.0392(5) -0.0560(2) 0.7426(2) 5.65(7)
C15 0.2493(6) -0.1446(3) 0.9812(3) 7.48(9)
H1 0.2894 0.1186 0.7294 5.4
H2 0.1540 0.2210 0.7439 5.4
H3 0.5537 0.1810 0.9628 6.7
H4 0.2805 0.1214 1.0374 6.9
H5 0.4582 0.0525 1.0063 6.9
H6 0.3160 -0.0054 0.8536 5.3
H7 0.0550 0.1481 0.8995 4.8
H8 -0.2858 -0.0030 0.8212 7.5
H9 -0.2133 0.0898 0.8983 7.5
H10 -0.1347 -0.1338 0.9098 8.8
H11 -0.2728 -0.0678 0.9823 8.8
H12 -0.0194 -0.0884 1.0751 7.9
H13 -0.0167 0.0375 1.0383 7.9
H14 0.4322 0.3091 0.7027 8.5
H15 0.5243 0.3633 0.8018 8.5
H16 0.6067 0.2523 0.7540 8.5
H17 -0.0069 0.1376 0.6650 8.1
H18 -0.2030 0.0816 0.6788 8.1
H19 -0.1476 0.1860 0.7472 8.1
H20 -0.0629 -0.0932 0.7057 7.5
H21 0.1343 -0.0387 0.6923 7.5
H22 0.0883 -0.1090 0.7928 7.5
H23 0.2285 -0.1953 1.0390 8.3
H24 0.3632 -0.1660 0.9492 8.3

loop_
_geom_angle_atom_site_label_1
_geom_angle_atom_site_label_2
_geom_angle_atom_site_label_3
_geom_angle
_geom_angle_publ_flag
C2 O2 C3 60.2(2) no
C2 C1 C6 114.1(2) no
O2 C2 C1 114.0(2) no
O2 C2 C3 59.5(2) no
O2 C2 C12 114.4(2) no
C1 C2 C3 119.9(2) no
C1 C2 C12 115.5(3) no
C3 C2 C12 120.4(2) no
O2 C3 C2 60.3(2) no
O2 C3 C4 115.8(2) no
C2 C3 C4 120.4(3) no
C3 C4 C5 114.3(2) no
C4 C5 C6 109.7(2) no
C4 C5 C11 107.1(2) no
C6 C5 C11 118.2(2) no
C1 C6 C5 106.5(2) no
C1 C6 C7 112.7(2) no
C5 C6 C7 115.9(2) no
C6 C7 C8 110.3(2) no
C6 C7 C13 109.4(2) no
C6 C7 C14 112.0(2) no
C8 C7 C13 104.4(2) no
C8 C7 C14 112.4(2) no
C13 C7 C14 108.0(2) no
C7 C8 C9 117.8(3) no
C8 C9 C10 115.4(3) no
C9 C10 C11 111.4(3) no
C5 C11 C10 118.3(2) no
C5 C11 C15 120.6(3) no
C10 C11 C15 121.2(3) no

loop_
_geom_bond_atom_site_label_1
_geom_bond_atom_site_label_2
_geom_bond_distance
_geom_bond_publ_flag
O2 C2 1.448(4) no
O2 C3 1.436(4) no
C1 C2 1.507(4) no
C1 C6 1.530(4) no
C2 C3 1.447(4) no
C2 C12 1.512(4) no
C3 C4 1.517(4) no
C4 C5 1.544(4) no
C5 C6 1.534(4) no
C5 C11 1.515(4) no
C6 C7 1.560(4) no
C7 C8 1.557(4) no
C7 C13 1.550(4) no
C7 C14 1.531(4) no
C8 C9 1.525(5) no
C9 C10 1.524(5) no
C10 C11 1.512(5) no
C11 C15 1.296(5) no

loop_
_geom_torsion_atom_site_label_1
_geom_torsion_atom_site_label_2
_geom_torsion_atom_site_label_3
_geom_torsion_atom_site_label_4
_geom_torsion
_geom_torsion_publ_flag
C6 C1 C2 C3 21.10(10) no
C1 C2 C3 C4 2.40(10) no
C2 C3 C4 C5 10.00(10) no
C3 C4 C5 C6 -45.1(2) no
C4 C5 C6 C1 67.0(2) no
C5 C6 C1 C2 -55.0(2) no
